data_4337923
loop_
_publ_author_name
'Kiernicki, John J.'
'Newell, Brian S.'
'Matson, Ellen M.'
'Anderson, Nickolas H.'
'Fanwick, Phillip E.'
'Shores, Matthew P.'
'Bart, Suzanne C.'

_publ_section_title
;
 Multielectron C-O Bond Activation Mediated by a Family of Reduced Uranium
 Complexes.
;
_journal_issue 7
_journal_name_full 'Inorganic chemistry'
_journal_page_first 3730
_journal_paper_doi 10.1021/ic500012x
_journal_volume 53
_journal_year 2014
_chemical_formula_moiety 'C42 H45 U1'
_chemical_formula_sum 'C42 H45 U'
_chemical_formula_weight 787.86
_space_group_IT_number 15
_symmetry_cell_setting monoclinic
_symmetry_space_group_name_Hall '-C 2yc'
_symmetry_space_group_name_H-M 'C 1 2/c 1'
_cell_angle_alpha 90.00
_cell_angle_beta 114.731(3)
_cell_angle_gamma 90.00
_cell_formula_units_Z 8
_cell_length_a 33.2510(16)
_cell_length_b 8.3849(4)
_cell_length_c 27.5427(11)
_cell_measurement_reflns_used 5464
_cell_measurement_temperature 260.0(2)
_cell_measurement_theta_max 66
_cell_measurement_theta_min 2
_cell_volume 6974.8(6)
_computing_cell_refinement 'DENZO/SCALEPACK (Otwinowski & Minor, 1996)'
_computing_data_collection 'CrystalClear(Rigaku, 2001)'
_computing_data_reduction 'DENZO/SCALEPACK (Otwinowski & Minor, 1996)'
_computing_molecular_graphics
;
    ORTEP (Johnson, 1976)
    PLATON (Spek, 2003)
;
_computing_publication_material 'SHELX97(Sheldrick, 2008) and local programs'
_computing_structure_refinement 'SHELX97 (Sheldrick, 2008)'
_computing_structure_solution
;
 Direct methods (SIR2011, Burla et al., in press)
;
_diffrn_ambient_temperature 260.0(2)
_diffrn_measured_fraction_theta_full 0.8830
_diffrn_measured_fraction_theta_max 0.8830
_diffrn_measurement_details
;
Data were collected on a Rigaku Rapid which has a quarter 
chi circle and a 200 degree curved image plate at a fixed 
distance of 127.4mm.  Strategy was optimized using the 
CrystalClear software.  The completeness is the best 
that can be obtained with this geometry. The missing data are not cusp 
data but mostly high angle data.
Also the use of HKL2000/SCALEPACK lowers the number 
of observed data as inconsistent equivalents are removed 
from the data set and not included in the collected total
;
_diffrn_measurement_device_type Rigaku_Rapid_II
_diffrn_measurement_method \w
_diffrn_radiation_monochromator 'confocal optics'
_diffrn_radiation_type CU-K\a
_diffrn_radiation_wavelength 1.54184
_diffrn_reflns_av_R_equivalents 0.0850
_diffrn_reflns_av_sigmaI/netI 0.0436
_diffrn_reflns_limit_h_max 37
_diffrn_reflns_limit_h_min 0
_diffrn_reflns_limit_k_max 9
_diffrn_reflns_limit_k_min 0
_diffrn_reflns_limit_l_max 29
_diffrn_reflns_limit_l_min -32
_diffrn_reflns_number 14825
_diffrn_reflns_theta_full 66.7
_diffrn_reflns_theta_max 66.73
_diffrn_reflns_theta_min 2.93
_diffrn_standards_number 0
_exptl_absorpt_coefficient_mu 13.283
_exptl_absorpt_correction_T_max 0.7667
_exptl_absorpt_correction_T_min 0.6118
_exptl_absorpt_correction_type multi-scan
_exptl_absorpt_process_details 'SCALEPACK (Otwinowski & Minor, 1997)'
_exptl_crystal_colour yellow
_exptl_crystal_density_diffrn 1.500
_exptl_crystal_density_method 'not measured'
_exptl_crystal_description plate
_exptl_crystal_F_000 3112
_exptl_crystal_size_max 0.20
_exptl_crystal_size_mid 0.14
_exptl_crystal_size_min 0.02
_platon_squeeze_details '                                                                       '
_refine_diff_density_max 4.40
_refine_diff_density_min -1.83
_refine_ls_extinction_method none
_refine_ls_goodness_of_fit_ref 1.052
_refine_ls_hydrogen_treatment constr
_refine_ls_matrix_type full
_refine_ls_number_parameters 394
_refine_ls_number_reflns 5451
_refine_ls_number_restraints 0
_refine_ls_R_factor_all 0.074
_refine_ls_R_factor_gt 0.066
_refine_ls_shift/su_max 0.001
_refine_ls_structure_factor_coef Fsqd
_refine_ls_weighting_details 'w=1/[\s^2^(Fo^2^)+(0.1328P)^2^+70.4248P] where P=(Fo^2^+2Fc^2^)/3'
_refine_ls_weighting_scheme calc
_refine_ls_wR_factor_gt 0.179
_refine_ls_wR_factor_ref 0.188
_reflns_number_gt 4733
_reflns_number_total 5451
_reflns_threshold_expression >2.0\s(I)
_cod_data_source_file ic500012x_si_001.cif
_cod_data_source_block JK196
_cod_depositor_comments
;
The following automatic conversions were performed:

'_refine_ls_weighting_scheme' value 'calc ' changed to 'calc'
according to
/usr/data/users/saulius/automatic-downloads/rss-feeds/ACS/lib/dictionaries/cif_core.dic
dictionary named 'cif_core.dic' version 2.4.2 from 2011-04-26.

Automatic conversion script
Id: cif_fix_values 2281 2013-09-26 08:29:07Z andrius 

 Adding full bibliography for 4337916--4337924.cif.

The following automatic conversions were performed:

data name '_iucr_refine_instruction_details' was replaced with
'_iucr_refine_instructions_details' as specified in the replacement
file 'data/replacement-values/replacement_tags.lst'.

Automatic conversion script
Id: cif_correct_tags 9268 2022-04-12 08:56:07Z antanas 
;
_cod_original_cell_volume 6974.8(5)
_cod_original_formula_sum 'C42 H45 U1'
_cod_database_code 4337923

loop_
_symmetry_equiv_pos_as_xyz
'x, y, z'
'-x, y, -z+1/2'
'x+1/2, y+1/2, z'
'-x+1/2, y+1/2, -z+1/2'
'-x, -y, -z'
'x, -y, z-1/2'
'-x+1/2, -y+1/2, -z'
'x+1/2, -y+1/2, z-1/2'

loop_
_atom_site_label
_atom_site_fract_x
_atom_site_fract_y
_atom_site_fract_z
_atom_site_U_iso_or_equiv
_atom_site_adp_type
_atom_site_occupancy
_atom_site_symmetry_multiplicity
_atom_site_calc_flag
_atom_site_refinement_flags
U1 0.315684(11) 0.11357(4) 0.160596(11) 0.03715(19) Uani 1 1 d .
C11 0.3613(3) 0.2212(13) 0.0958(4) 0.040(2) Uani 1 1 d .
C12 0.3605(4) 0.3487(12) 0.1291(4) 0.042(2) Uani 1 1 d .
C13 0.3168(4) 0.4028(14) 0.1125(5) 0.046(3) Uani 1 1 d .
C14 0.2898(4) 0.3056(14) 0.0700(4) 0.047(3) Uani 1 1 d .
C15 0.3161(3) 0.1953(13) 0.0602(4) 0.037(2) Uani 1 1 d .
C16 0.4018(4) 0.1617(13) 0.0891(4) 0.040(2) Uani 1 1 d .
C17 0.4175(4) 0.2977(14) 0.0637(4) 0.045(3) Uani 1 1 d .
C18 0.3894(4) 0.4168(15) 0.0332(5) 0.054(3) Uani 1 1 d .
C19 0.4046(5) 0.538(2) 0.0096(5) 0.070(4) Uani 1 1 d .
C21 0.3581(4) 0.2297(13) 0.2688(4) 0.042(2) Uani 1 1 d .
C22 0.3289(4) 0.1072(12) 0.2678(4) 0.047(3) Uani 1 1 d .
C23 0.2840(4) 0.1594(15) 0.2375(4) 0.047(3) Uani 1 1 d .
C24 0.2867(3) 0.3161(14) 0.2179(4) 0.043(2) Uani 1 1 d .
C25 0.3315(4) 0.3548(12) 0.2373(4) 0.042(3) Uani 1 1 d .
C26 0.4072(4) 0.2222(14) 0.2982(4) 0.047(3) Uani 1 1 d .
C27 0.4216(4) 0.1117(12) 0.3478(4) 0.044(3) Uani 1 1 d .
C28 0.4417(4) -0.0308(16) 0.3514(4) 0.055(3) Uani 1 1 d .
C29 0.4538(6) -0.1283(17) 0.3971(6) 0.071(4) Uani 1 1 d .
C31 0.2802(3) -0.1933(11) 0.1321(4) 0.035(2) Uani 1 1 d .
C32 0.3031(4) -0.1996(12) 0.1873(4) 0.040(2) Uani 1 1 d .
C33 0.3495(4) -0.1882(13) 0.1999(5) 0.051(3) Uani 1 1 d .
C34 0.3530(4) -0.1753(14) 0.1524(5) 0.052(3) Uani 1 1 d .
C35 0.3103(4) -0.1780(14) 0.1093(4) 0.047(3) Uani 1 1 d .
C36 0.2301(4) -0.2109(13) 0.1024(4) 0.045(2) Uani 1 1 d .
C37 0.2085(4) -0.0575(14) 0.1123(4) 0.045(2) Uani 1 1 d .
C38 0.1867(4) -0.0464(13) 0.1443(4) 0.043(2) Uani 1 1 d .
C39 0.1680(4) 0.0949(13) 0.1507(5) 0.049(3) Uani 1 1 d .
C110 0.4476(5) 0.5378(17) 0.0181(5) 0.061(3) Uani 1 1 d .
C111 0.4755(4) 0.4219(16) 0.0469(5) 0.054(3) Uani 1 1 d .
C112 0.4609(4) 0.3013(14) 0.0689(4) 0.049(3) Uani 1 1 d .
C113 0.3913(4) 0.0148(13) 0.0528(4) 0.049(3) Uani 1 1 d .
C114 0.4392(4) 0.1169(12) 0.1437(4) 0.046(3) Uani 1 1 d .
C210 0.4434(5) -0.0813(18) 0.4380(6) 0.069(4) Uani 1 1 d .
C211 0.4232(5) 0.064(2) 0.4347(5) 0.068(4) Uani 1 1 d .
C212 0.4126(4) 0.1614(16) 0.3904(4) 0.050(3) Uani 1 1 d .
C213 0.4285(4) 0.1638(17) 0.2609(4) 0.055(3) Uani 1 1 d .
C214 0.4270(5) 0.3894(13) 0.3163(6) 0.059(4) Uani 1 1 d .
C310 0.1713(4) 0.2324(13) 0.1244(4) 0.048(3) Uani 1 1 d .
C311 0.1940(4) 0.2239(13) 0.0929(4) 0.048(3) Uani 1 1 d .
C312 0.2120(4) 0.0820(12) 0.0870(4) 0.043(3) Uani 1 1 d .
C313 0.2135(5) -0.3558(14) 0.1233(5) 0.057(3) Uani 1 1 d .
C314 0.2163(4) -0.2371(15) 0.0425(4) 0.052(3) Uani 1 1 d .
H12 0.3856 0.3909 0.1581 0.050 Uiso 1 1 calc R
H13 0.3073 0.4894 0.1273 0.055 Uiso 1 1 calc R
H14 0.2585 0.3144 0.0511 0.057 Uiso 1 1 calc R
H15 0.3058 0.1143 0.0337 0.045 Uiso 1 1 calc R
H18 0.3593 0.4166 0.0280 0.065 Uiso 1 1 calc R
H19 0.3851 0.6190 -0.0116 0.084 Uiso 1 1 calc R
H22 0.3375 0.0059 0.2844 0.056 Uiso 1 1 calc R
H23 0.2578 0.1017 0.2317 0.057 Uiso 1 1 calc R
H24 0.2625 0.3810 0.1959 0.052 Uiso 1 1 calc R
H25 0.3427 0.4523 0.2302 0.050 Uiso 1 1 calc R
H28 0.4478 -0.0662 0.3224 0.066 Uiso 1 1 calc R
H29 0.4691 -0.2257 0.3995 0.085 Uiso 1 1 calc R
H32 0.2904 -0.2096 0.2123 0.049 Uiso 1 1 calc R
H33 0.3732 -0.1895 0.2346 0.061 Uiso 1 1 calc R
H34 0.3801 -0.1658 0.1487 0.062 Uiso 1 1 calc R
H35 0.3036 -0.1708 0.0723 0.057 Uiso 1 1 calc R
H38 0.1841 -0.1388 0.1628 0.052 Uiso 1 1 calc R
H39 0.1529 0.0980 0.1733 0.059 Uiso 1 1 calc R
H110 0.4585 0.6208 0.0034 0.074 Uiso 1 1 calc R
H111 0.5055 0.4240 0.0520 0.065 Uiso 1 1 calc R
H112 0.4807 0.2186 0.0880 0.059 Uiso 1 1 calc R
H11A 0.3780 -0.0679 0.0665 0.073 Uiso 1 1 calc R
H11B 0.4187 -0.0261 0.0522 0.073 Uiso 1 1 calc R
H11C 0.3706 0.0445 0.0165 0.073 Uiso 1 1 calc R
H11D 0.4497 0.2132 0.1655 0.069 Uiso 1 1 calc R
H11E 0.4637 0.0680 0.1381 0.069 Uiso 1 1 calc R
H11F 0.4279 0.0411 0.1620 0.069 Uiso 1 1 calc R
H210 0.4500 -0.1481 0.4682 0.082 Uiso 1 1 calc R
H211 0.4165 0.0978 0.4633 0.081 Uiso 1 1 calc R
H212 0.3992 0.2623 0.3892 0.060 Uiso 1 1 calc R
H21A 0.4206 0.0518 0.2515 0.083 Uiso 1 1 calc R
H21B 0.4607 0.1740 0.2793 0.083 Uiso 1 1 calc R
H21C 0.4175 0.2287 0.2283 0.083 Uiso 1 1 calc R
H21D 0.4161 0.4622 0.2857 0.088 Uiso 1 1 calc R
H21E 0.4594 0.3834 0.3309 0.088 Uiso 1 1 calc R
H21F 0.4182 0.4290 0.3439 0.088 Uiso 1 1 calc R
H310 0.1581 0.3295 0.1281 0.058 Uiso 1 1 calc R
H311 0.1973 0.3165 0.0750 0.058 Uiso 1 1 calc R
H312 0.2274 0.0789 0.0648 0.052 Uiso 1 1 calc R
H31A 0.2247 -0.4541 0.1141 0.085 Uiso 1 1 calc R
H31B 0.1811 -0.3571 0.1069 0.085 Uiso 1 1 calc R
H31C 0.2243 -0.3483 0.1623 0.085 Uiso 1 1 calc R
H31D 0.2249 -0.1442 0.0275 0.078 Uiso 1 1 calc R
H31E 0.1842 -0.2514 0.0245 0.078 Uiso 1 1 calc R
H31F 0.2311 -0.3325 0.0373 0.078 Uiso 1 1 calc R

loop_
_atom_site_aniso_label
_atom_site_aniso_U_11
_atom_site_aniso_U_22
_atom_site_aniso_U_33
_atom_site_aniso_U_12
_atom_site_aniso_U_13
_atom_site_aniso_U_23
U1 0.0401(3) 0.0354(3) 0.0359(2) 0.00027(12) 0.01582(18) 0.00095(11)
C11 0.034(6) 0.039(6) 0.048(5) 0.000(4) 0.019(4) 0.006(4)
C12 0.048(7) 0.036(6) 0.043(5) -0.001(5) 0.022(5) -0.001(4)
C13 0.039(7) 0.053(7) 0.048(6) -0.001(5) 0.020(5) 0.008(5)
C14 0.042(7) 0.058(8) 0.038(5) -0.001(5) 0.013(4) 0.014(5)
C15 0.033(6) 0.044(6) 0.042(5) -0.007(4) 0.022(4) 0.000(4)
C16 0.038(6) 0.044(6) 0.040(5) 0.000(5) 0.017(4) 0.003(4)
C17 0.045(7) 0.052(7) 0.038(5) 0.001(5) 0.018(4) -0.002(4)
C18 0.043(8) 0.063(8) 0.060(7) 0.005(6) 0.025(6) 0.013(5)
C19 0.055(9) 0.092(11) 0.061(7) -0.004(7) 0.023(6) 0.021(7)
C21 0.047(7) 0.041(6) 0.037(5) 0.001(5) 0.016(4) -0.001(4)
C22 0.065(9) 0.044(7) 0.035(5) 0.003(5) 0.023(5) 0.001(4)
C23 0.042(7) 0.070(8) 0.030(5) 0.004(6) 0.016(4) -0.007(5)
C24 0.032(6) 0.055(7) 0.043(5) 0.017(5) 0.017(4) -0.001(5)
C25 0.057(8) 0.028(5) 0.037(5) 0.006(5) 0.017(5) -0.004(4)
C26 0.056(7) 0.048(7) 0.036(5) -0.009(5) 0.017(5) 0.002(4)
C27 0.044(7) 0.044(7) 0.039(5) -0.004(4) 0.011(5) 0.002(4)
C28 0.049(8) 0.058(8) 0.054(6) 0.001(6) 0.017(5) 0.001(5)
C29 0.066(11) 0.066(10) 0.071(9) 0.003(7) 0.021(7) 0.021(6)
C31 0.028(5) 0.024(5) 0.052(5) 0.001(4) 0.015(4) 0.004(4)
C32 0.046(7) 0.031(6) 0.049(5) -0.009(4) 0.024(5) 0.000(4)
C33 0.043(7) 0.035(7) 0.065(7) -0.001(5) 0.011(5) 0.004(5)
C34 0.049(8) 0.041(7) 0.067(7) -0.002(5) 0.026(6) -0.009(5)
C35 0.058(8) 0.036(6) 0.055(6) -0.001(5) 0.030(5) -0.007(5)
C36 0.047(7) 0.041(6) 0.048(5) -0.002(5) 0.021(5) -0.006(4)
C37 0.036(6) 0.047(6) 0.046(5) -0.010(5) 0.013(4) -0.004(5)
C38 0.046(7) 0.033(6) 0.049(5) -0.004(5) 0.019(5) -0.004(4)
C39 0.047(8) 0.042(7) 0.058(7) -0.004(5) 0.021(6) -0.008(5)
C110 0.060(9) 0.061(9) 0.064(7) -0.001(6) 0.028(6) 0.016(6)
C111 0.035(7) 0.080(9) 0.054(6) 0.001(6) 0.026(5) 0.009(6)
C112 0.048(7) 0.047(7) 0.052(6) -0.005(5) 0.020(5) 0.001(5)
C113 0.047(7) 0.042(7) 0.060(6) 0.000(5) 0.025(5) -0.013(5)
C114 0.054(8) 0.041(7) 0.042(6) 0.005(5) 0.018(5) 0.007(4)
C210 0.056(9) 0.075(10) 0.067(8) 0.003(7) 0.019(7) 0.030(7)
C211 0.061(9) 0.092(10) 0.044(6) -0.009(8) 0.016(6) 0.009(7)
C212 0.038(7) 0.066(8) 0.040(5) -0.001(6) 0.012(4) -0.003(5)
C213 0.036(7) 0.085(9) 0.048(6) 0.008(6) 0.021(5) 0.012(6)
C214 0.049(8) 0.052(8) 0.068(8) -0.017(5) 0.018(6) 0.007(5)
C310 0.051(7) 0.032(6) 0.060(6) 0.007(5) 0.022(5) -0.001(5)
C311 0.056(8) 0.034(6) 0.056(6) -0.004(5) 0.024(5) 0.004(5)
C312 0.046(7) 0.034(6) 0.047(6) -0.012(5) 0.017(5) -0.002(4)
C313 0.060(9) 0.041(7) 0.069(8) -0.006(6) 0.026(6) -0.002(5)
C314 0.048(7) 0.055(7) 0.050(6) -0.001(5) 0.019(5) -0.007(5)

loop_
_atom_type_symbol
_atom_type_description
_atom_type_scat_dispersion_real
_atom_type_scat_dispersion_imag
_atom_type_scat_source
C C 0.0181 0.0091 'International Tables Vol C Tables 4.2.6.8 and 6.1.1.4'
H H 0.0000 0.0000 'International Tables Vol C Tables 4.2.6.8 and 6.1.1.4'
O O 0.0492 0.0322 'International Tables Vol C Tables 4.2.6.8 and 6.1.1.4'
I I -0.3257 6.8362 'International Tables Vol C Tables 4.2.6.8 and 6.1.1.4'
U U -4.3638 13.4090 'International Tables Vol C Tables 4.2.6.8 and 6.1.1.4'

loop_
_geom_angle_atom_site_label_1
_geom_angle_atom_site_label_2
_geom_angle_atom_site_label_3
_geom_angle
C24 U1 C23 30.2(3)
C24 U1 C13 79.2(4)
C23 U1 C13 109.3(4)
C24 U1 C34 149.5(3)
C23 U1 C34 120.8(4)
C13 U1 C34 129.0(4)
C24 U1 C14 96.1(3)
C23 U1 C14 122.2(4)
C13 U1 C14 29.2(3)
C34 U1 C14 114.4(4)
C24 U1 C35 150.1(4)
C23 U1 C35 123.1(4)
C13 U1 C35 122.3(4)
C34 U1 C35 29.5(3)
C14 U1 C35 97.0(3)
C24 U1 C22 49.1(3)
C23 U1 C22 30.1(3)
C13 U1 C22 119.6(3)
C34 U1 C22 101.0(3)
C14 U1 C22 144.0(3)
C35 U1 C22 117.8(3)
C24 U1 C33 121.1(3)
C23 U1 C33 92.8(4)
C13 U1 C33 153.3(4)
C34 U1 C33 28.4(3)
C14 U1 C33 142.5(4)
C35 U1 C33 48.2(3)
C22 U1 C33 73.4(3)
C24 U1 C31 121.3(3)
C23 U1 C31 95.3(3)
C13 U1 C31 139.3(3)
C34 U1 C31 47.6(3)
C14 U1 C31 110.1(3)
C35 U1 C31 28.8(3)
C22 U1 C31 98.0(3)
C33 U1 C31 48.0(3)
C24 U1 C32 107.5(3)
C23 U1 C32 77.4(3)
C13 U1 C32 167.9(3)
C34 U1 C32 47.5(4)
C14 U1 C32 138.7(3)
C35 U1 C32 47.8(3)
C22 U1 C32 71.3(3)
C33 U1 C32 29.7(3)
C31 U1 C32 28.7(3)
C24 U1 C25 29.0(3)
C23 U1 C25 48.3(4)
C13 U1 C25 72.2(3)
C34 U1 C25 137.7(3)
C14 U1 C25 98.5(3)
C35 U1 C25 164.3(3)
C22 U1 C25 47.4(3)
C33 U1 C25 116.2(3)
C31 U1 C25 142.7(3)
C32 U1 C25 118.6(3)
C24 U1 C12 95.9(3)
C23 U1 C12 124.0(3)
C13 U1 C12 29.1(3)
C34 U1 C12 105.9(3)
C14 U1 C12 47.6(3)
C35 U1 C12 112.8(3)
C22 U1 C12 117.9(3)
C33 U1 C12 125.0(3)
C31 U1 C12 140.4(3)
C32 U1 C12 153.1(3)
C25 U1 C12 76.7(3)
C12 C11 C15 105.1(9)
C12 C11 C16 125.8(9)
C15 C11 C16 126.8(9)
C12 C11 U1 71.5(6)
C15 C11 U1 73.0(5)
C16 C11 U1 133.2(7)
C13 C12 C11 109.3(10)
C13 C12 U1 73.6(6)
C11 C12 U1 80.0(6)
C13 C12 H12 125.40
C11 C12 H12 125.40
U1 C12 H12 113.10
C14 C13 C12 107.4(11)
C14 C13 U1 76.0(6)
C12 C13 U1 77.3(6)
C14 C13 H13 126.30
C12 C13 H13 126.30
U1 C13 H13 113.00
C15 C14 C13 108.5(11)
C15 C14 U1 78.7(6)
C13 C14 U1 74.8(6)
C15 C14 H14 125.80
C13 C14 H14 125.80
U1 C14 H14 113.10
C14 C15 C11 109.6(9)
C14 C15 U1 73.1(5)
C11 C15 U1 78.5(5)
C14 C15 H15 125.20
C11 C15 H15 125.20
U1 C15 H15 115.20
C11 C16 C113 111.8(9)
C11 C16 C17 107.4(9)
C113 C16 C17 109.0(8)
C11 C16 C114 110.9(9)
C113 C16 C114 108.1(9)
C17 C16 C114 109.6(9)
C18 C17 C112 117.1(11)
C18 C17 C16 122.6(10)
C112 C17 C16 120.2(10)
C17 C18 C19 121.2(12)
C17 C18 H18 119.40
C19 C18 H18 119.40
C110 C19 C18 118.4(13)
C110 C19 H19 120.80
C18 C19 H19 120.80
C22 C21 C25 106.3(10)
C22 C21 C26 124.8(10)
C25 C21 C26 128.9(10)
C22 C21 U1 72.3(6)
C25 C21 U1 72.9(5)
C26 C21 U1 119.9(6)
C21 C22 C23 109.3(10)
C21 C22 U1 79.0(6)
C23 C22 U1 73.5(6)
C21 C22 H22 125.40
C23 C22 H22 125.40
U1 C22 H22 114.10
C24 C23 C22 106.4(10)
C24 C23 U1 74.6(6)
C22 C23 U1 76.4(6)
C24 C23 H23 126.80
C22 C23 H23 126.80
U1 C23 H23 114.70
C25 C24 C23 107.1(9)
C25 C24 U1 77.8(6)
C23 C24 U1 75.2(6)
C25 C24 H24 126.40
C23 C24 H24 126.40
U1 C24 H24 113.20
C24 C25 C21 110.9(10)
C24 C25 U1 73.2(6)
C21 C25 U1 78.4(6)
C24 C25 H25 124.60
C21 C25 H25 124.60
U1 C25 H25 115.60
C21 C26 C214 111.1(10)
C21 C26 C213 110.7(8)
C214 C26 C213 104.5(10)
C21 C26 C27 111.6(9)
C214 C26 C27 109.0(9)
C213 C26 C27 109.7(10)
C28 C27 C212 118.6(10)
C28 C27 C26 123.5(11)
C212 C27 C26 118.0(10)
C27 C28 C29 121.6(13)
C27 C28 H28 119.20
C29 C28 H28 119.20
C210 C29 C28 119.4(14)
C210 C29 H29 120.30
C28 C29 H29 120.30
C32 C31 C35 109.3(9)
C32 C31 C36 124.0(9)
C35 C31 C36 126.7(9)
C32 C31 U1 75.8(5)
C35 C31 U1 75.2(6)
C36 C31 U1 118.4(6)
C31 C32 C33 107.7(9)
C31 C32 U1 75.6(5)
C33 C32 U1 74.8(6)
C31 C32 H32 126.20
C33 C32 H32 126.20
U1 C32 H32 115.70
C34 C33 C32 106.7(10)
C34 C33 U1 74.8(7)
C32 C33 U1 75.5(6)
C34 C33 H33 126.60
C32 C33 H33 126.60
U1 C33 H33 115.40
C33 C34 C35 110.1(11)
C33 C34 U1 76.8(7)
C35 C34 U1 76.0(7)
C33 C34 H34 125.00
C35 C34 H34 125.00
U1 C34 H34 114.30
C31 C35 C34 106.3(10)
C31 C35 U1 76.0(6)
C34 C35 U1 74.5(7)
C31 C35 H35 126.90
C34 C35 H35 126.90
U1 C35 H35 115.10
C31 C36 C314 111.0(9)
C31 C36 C313 110.9(9)
C314 C36 C313 107.2(9)
C31 C36 C37 107.9(8)
C314 C36 C37 110.8(9)
C313 C36 C37 108.9(10)
C38 C37 C312 116.5(11)
C38 C37 C36 125.6(10)
C312 C37 C36 117.9(10)
C37 C38 C39 122.1(11)
C37 C38 H38 118.90
C39 C38 H38 118.90
C38 C39 C310 120.4(12)
C38 C39 H39 119.80
C310 C39 H39 119.80
C19 C110 C111 121.5(13)
C19 C110 H110 119.20
C111 C110 H110 119.20
C110 C111 C112 120.6(12)
C110 C111 H111 119.70
C112 C111 H111 119.70
C111 C112 C17 121.1(11)
C111 C112 H112 119.50
C17 C112 H112 119.50
C16 C113 H11A 109.50
C16 C113 H11B 109.50
H11A C113 H11B 109.50
C16 C113 H11C 109.50
H11A C113 H11C 109.50
H11B C113 H11C 109.50
C16 C114 H11D 109.50
C16 C114 H11E 109.50
H11D C114 H11E 109.50
C16 C114 H11F 109.50
H11D C114 H11F 109.50
H11E C114 H11F 109.50
C29 C210 C211 119.1(12)
C29 C210 H210 120.40
C211 C210 H210 120.40
C210 C211 C212 121.2(13)
C210 C211 H211 119.40
C212 C211 H211 119.40
C211 C212 C27 119.9(13)
C211 C212 H212 120.00
C27 C212 H212 120.00
C26 C213 H21A 109.50
C26 C213 H21B 109.50
H21A C213 H21B 109.50
C26 C213 H21C 109.50
H21A C213 H21C 109.50
H21B C213 H21C 109.50
C26 C214 H21D 109.50
C26 C214 H21E 109.50
H21D C214 H21E 109.50
C26 C214 H21F 109.50
H21D C214 H21F 109.50
H21E C214 H21F 109.50
C311 C310 C39 118.1(11)
C311 C310 H310 120.90
C39 C310 H310 120.90
C312 C311 C310 120.2(10)
C312 C311 H311 119.90
C310 C311 H311 119.90
C311 C312 C37 122.7(11)
C311 C312 H312 118.70
C37 C312 H312 118.70
C36 C313 H31A 109.50
C36 C313 H31B 109.50
H31A C313 H31B 109.50
C36 C313 H31C 109.50
H31A C313 H31C 109.50
H31B C313 H31C 109.50
C36 C314 H31D 109.50
C36 C314 H31E 109.50
H31D C314 H31E 109.50
C36 C314 H31F 109.50
H31D C314 H31F 109.50
H31E C314 H31F 109.50

loop_
_geom_bond_atom_site_label_1
_geom_bond_atom_site_label_2
_geom_bond_distance
U1 C24 2.753(10)
U1 C23 2.759(10)
U1 C13 2.771(11)
U1 C34 2.774(12)
U1 C14 2.786(10)
U1 C35 2.792(11)
U1 C22 2.797(10)
U1 C33 2.797(11)
U1 C31 2.802(9)
U1 C32 2.805(10)
U1 C25 2.811(10)
U1 C12 2.817(11)
C11 C12 1.416(14)
C11 C15 1.426(14)
C11 C16 1.520(15)
C12 C13 1.403(17)
C12 H12 0.9500
C13 C14 1.400(17)
C13 H13 0.9500
C14 C15 1.376(15)
C14 H14 0.9500
C15 H15 0.9500
C16 C113 1.532(14)
C16 C17 1.540(15)
C16 C114 1.542(14)
C17 C18 1.386(16)
C17 C112 1.388(16)
C18 C19 1.411(17)
C18 H18 0.9500
C19 C110 1.348(18)
C19 H19 0.9500
C21 C22 1.406(16)
C21 C25 1.412(14)
C21 C26 1.488(15)
C22 C23 1.441(17)
C22 H22 0.9500
C23 C24 1.437(16)
C23 H23 0.9500
C24 C25 1.395(16)
C24 H24 0.9500
C25 H25 0.9500
C26 C214 1.541(15)
C26 C213 1.549(15)
C26 C27 1.552(14)
C27 C28 1.353(16)
C27 C212 1.390(16)
C28 C29 1.412(17)
C28 H28 0.9500
C29 C210 1.37(2)
C29 H29 0.9500
C31 C32 1.388(14)
C31 C35 1.393(15)
C31 C36 1.525(14)
C32 C33 1.435(16)
C32 H32 0.9500
C33 C34 1.367(17)
C33 H33 0.9500
C34 C35 1.419(16)
C34 H34 0.9500
C35 H35 0.9500
C36 C314 1.533(14)
C36 C313 1.541(16)
C36 C37 1.551(16)
C37 C38 1.360(15)
C37 C312 1.391(15)
C38 C39 1.383(15)
C38 H38 0.9500
C39 C310 1.391(16)
C39 H39 0.9500
C110 C111 1.348(17)
C110 H110 0.9500
C111 C112 1.368(16)
C111 H111 0.9500
C112 H112 0.9500
C113 H11A 0.9800
C113 H11B 0.9800
C113 H11C 0.9800
C114 H11D 0.9800
C114 H11E 0.9800
C114 H11F 0.9800
C210 C211 1.37(2)
C210 H210 0.9500
C211 C212 1.387(18)
C211 H211 0.9500
C212 H212 0.9500
C213 H21A 0.9800
C213 H21B 0.9800
C213 H21C 0.9800
C214 H21D 0.9800
C214 H21E 0.9800
C214 H21F 0.9800
C310 C311 1.372(16)
C310 H310 0.9500
C311 C312 1.370(16)
C311 H311 0.9500
C312 H312 0.9500
C313 H31A 0.9800
C313 H31B 0.9800
C313 H31C 0.9800
C314 H31D 0.9800
C314 H31E 0.9800
C314 H31F 0.9800

loop_
_geom_torsion_atom_site_label_1
_geom_torsion_atom_site_label_2
_geom_torsion_atom_site_label_3
_geom_torsion_atom_site_label_4
_geom_torsion
C24 U1 C11 C12 13.5(7)
C23 U1 C11 C12 -0.9(10)
C13 U1 C11 C12 37.1(6)
C34 U1 C11 C12 -148.1(7)
C14 U1 C11 C12 77.2(7)
C35 U1 C11 C12 -177.8(7)
C22 U1 C11 C12 -50.8(8)
C33 U1 C11 C12 -134.6(6)
C31 U1 C11 C12 174.6(6)
C32 U1 C11 C12 -157.8(6)
C25 U1 C11 C12 -10.8(7)
C24 U1 C11 C15 -99.4(6)
C23 U1 C11 C15 -113.9(8)
C13 U1 C11 C15 -75.8(7)
C34 U1 C11 C15 98.9(6)
C14 U1 C11 C15 -35.8(6)
C35 U1 C11 C15 69.3(6)
C22 U1 C11 C15 -163.8(6)
C33 U1 C11 C15 112.5(6)
C31 U1 C11 C15 61.6(7)
C32 U1 C11 C15 89.2(7)
C25 U1 C11 C15 -123.7(6)
C12 U1 C11 C15 -113.0(9)
C24 U1 C11 C16 135.6(9)
C23 U1 C11 C16 121.2(10)
C13 U1 C11 C16 159.2(11)
C34 U1 C11 C16 -26.0(9)
C14 U1 C11 C16 -160.7(11)
C35 U1 C11 C16 -55.7(9)
C22 U1 C11 C16 71.3(11)
C33 U1 C11 C16 -12.5(10)
C31 U1 C11 C16 -63.3(9)
C32 U1 C11 C16 -35.7(10)
C25 U1 C11 C16 111.3(9)
C12 U1 C11 C16 122.1(12)
C15 C11 C12 C13 -2.8(11)
C16 C11 C12 C13 160.9(9)
U1 C11 C12 C13 -68.6(8)
C15 C11 C12 U1 65.8(7)
C16 C11 C12 U1 -130.5(9)
C24 U1 C12 C13 -55.1(7)
C23 U1 C12 C13 -66.9(7)
C34 U1 C12 C13 146.6(7)
C14 U1 C12 C13 37.8(7)
C35 U1 C12 C13 116.1(7)
C22 U1 C12 C13 -101.4(7)
C33 U1 C12 C13 170.0(6)
C31 U1 C12 C13 105.7(7)
C32 U1 C12 C13 154.5(7)
C25 U1 C12 C13 -77.1(6)
C24 U1 C12 C11 -168.7(6)
C23 U1 C12 C11 179.5(6)
C13 U1 C12 C11 -113.6(9)
C34 U1 C12 C11 32.9(7)
C14 U1 C12 C11 -75.8(7)
C35 U1 C12 C11 2.4(7)
C22 U1 C12 C11 145.0(6)
C33 U1 C12 C11 56.4(7)
C31 U1 C12 C11 -7.9(9)
C32 U1 C12 C11 40.9(10)
C25 U1 C12 C11 169.3(7)
C11 C12 C13 C14 2.2(12)
U1 C12 C13 C14 -70.7(8)
C11 C12 C13 U1 72.9(8)
C24 U1 C13 C14 -124.3(8)
C23 U1 C13 C14 -122.0(7)
C34 U1 C13 C14 68.9(9)
C35 U1 C13 C14 33.2(9)
C22 U1 C13 C14 -153.2(7)
C33 U1 C13 C14 93.5(10)
C31 U1 C13 C14 1.8(10)
C32 U1 C13 C14 0(2)
C25 U1 C13 C14 -153.4(8)
C12 U1 C13 C14 111.9(10)
C24 U1 C13 C12 123.9(7)
C23 U1 C13 C12 126.1(6)
C34 U1 C13 C12 -43.0(8)
C14 U1 C13 C12 -111.9(10)
C35 U1 C13 C12 -78.7(7)
C22 U1 C13 C12 95.0(7)
C33 U1 C13 C12 -18.4(12)
C31 U1 C13 C12 -110.1(7)
C32 U1 C13 C12 -111.4(16)
C25 U1 C13 C12 94.7(7)
C12 C13 C14 C15 -0.6(12)
U1 C13 C14 C15 -72.2(7)
C12 C13 C14 U1 71.6(8)
C24 U1 C14 C15 167.6(7)
C23 U1 C14 C15 -176.1(6)
C13 U1 C14 C15 112.9(10)
C34 U1 C14 C15 -14.3(8)
C35 U1 C14 C15 -39.3(7)
C22 U1 C14 C15 154.9(7)
C33 U1 C14 C15 -19.7(10)
C31 U1 C14 C15 -65.8(7)
C32 U1 C14 C15 -66.9(8)
C25 U1 C14 C15 138.4(7)
C12 U1 C14 C15 75.2(7)
C24 U1 C14 C13 54.7(8)
C23 U1 C14 C13 71.0(8)
C34 U1 C14 C13 -127.2(7)
C35 U1 C14 C13 -152.2(8)
C22 U1 C14 C13 41.9(10)
C33 U1 C14 C13 -132.6(8)
C31 U1 C14 C13 -178.7(7)
C32 U1 C14 C13 -179.9(7)
C25 U1 C14 C13 25.5(8)
C12 U1 C14 C13 -37.7(7)
C13 C14 C15 C11 -1.1(12)
U1 C14 C15 C11 -70.7(7)
C13 C14 C15 U1 69.6(7)
C12 C11 C15 C14 2.4(11)
C16 C11 C15 C14 -161.0(10)
U1 C11 C15 C14 67.2(7)
C12 C11 C15 U1 -64.8(7)
C16 C11 C15 U1 131.8(10)
C24 U1 C15 C14 -14.8(8)
C23 U1 C15 C14 6.7(11)
C13 U1 C15 C14 -37.7(7)
C34 U1 C15 C14 167.0(7)
C35 U1 C15 C14 139.4(7)
C22 U1 C15 C14 -71.0(14)
C33 U1 C15 C14 166.9(7)
C31 U1 C15 C14 120.3(7)
C32 U1 C15 C14 133.9(7)
C25 U1 C15 C14 -48.4(7)
C12 U1 C15 C14 -77.9(7)
C24 U1 C15 C11 100.0(6)
C23 U1 C15 C11 121.6(8)
C13 U1 C15 C11 77.1(7)
C34 U1 C15 C11 -78.2(6)
C14 U1 C15 C11 114.8(10)
C35 U1 C15 C11 -105.7(7)
C22 U1 C15 C11 43.8(15)
C33 U1 C15 C11 -78.3(7)
C31 U1 C15 C11 -124.8(6)
C32 U1 C15 C11 -111.3(6)
C25 U1 C15 C11 66.4(7)
C12 U1 C15 C11 37.0(6)
C12 C11 C16 C113 176.2(10)
C15 C11 C16 C113 -23.5(14)
U1 C11 C16 C113 78.2(11)
C12 C11 C16 C17 -64.2(12)
C15 C11 C16 C17 96.0(12)
U1 C11 C16 C17 -162.3(7)
C12 C11 C16 C114 55.5(13)
C15 C11 C16 C114 -144.3(10)
U1 C11 C16 C114 -42.6(13)
C11 C16 C17 C18 -24.4(13)
C113 C16 C17 C18 96.9(13)
C114 C16 C17 C18 -144.9(11)
C11 C16 C17 C112 158.3(9)
C113 C16 C17 C112 -80.4(12)
C114 C16 C17 C112 37.8(13)
C112 C17 C18 C19 -1.6(18)
C16 C17 C18 C19 -179.0(11)
C17 C18 C19 C110 -1(2)
C24 U1 C21 C22 78.4(8)
C23 U1 C21 C22 37.6(7)
C13 U1 C21 C22 148.4(7)
C34 U1 C21 C22 -76.6(7)
C14 U1 C21 C22 142.5(7)
C35 U1 C21 C22 -60.2(9)
C33 U1 C21 C22 -58.1(7)
C31 U1 C21 C22 -25.1(8)
C32 U1 C21 C22 -29.6(7)
C25 U1 C21 C22 114.0(10)
C12 U1 C21 C22 176.8(7)
C24 U1 C21 C25 -35.6(7)
C23 U1 C21 C25 -76.4(8)
C13 U1 C21 C25 34.4(8)
C34 U1 C21 C25 169.5(7)
C14 U1 C21 C25 28.5(8)
C35 U1 C21 C25 -174.2(7)
C22 U1 C21 C25 -114.0(10)
C33 U1 C21 C25 -172.1(7)
C31 U1 C21 C25 -139.1(7)
C32 U1 C21 C25 -143.6(7)
C12 U1 C21 C25 62.8(7)
C24 U1 C21 C26 -161.1(10)
C23 U1 C21 C26 158.1(10)
C13 U1 C21 C26 -91.1(8)
C34 U1 C21 C26 44.0(9)
C14 U1 C21 C26 -97.0(8)
C35 U1 C21 C26 60.4(10)
C22 U1 C21 C26 120.5(11)
C33 U1 C21 C26 62.4(8)
C31 U1 C21 C26 95.4(8)
C32 U1 C21 C26 90.9(8)
C25 U1 C21 C26 -125.5(12)
C12 U1 C21 C26 -62.7(8)
C25 C21 C22 C23 -2.6(11)
C26 C21 C22 C23 177.3(9)
U1 C21 C22 C23 -68.1(7)
C25 C21 C22 U1 65.5(7)
C26 C21 C22 U1 -114.6(9)
C24 U1 C22 C21 -75.8(7)
C23 U1 C22 C21 -114.1(10)
C13 U1 C22 C21 -36.9(8)
C34 U1 C22 C21 111.1(7)
C14 U1 C22 C21 -58.9(10)
C35 U1 C22 C21 137.1(6)
C33 U1 C22 C21 117.7(7)
C31 U1 C22 C21 159.3(7)
C32 U1 C22 C21 148.8(8)
C25 U1 C22 C21 -36.6(6)
C12 U1 C22 C21 -3.6(8)
C24 U1 C22 C23 38.3(7)
C13 U1 C22 C23 77.2(8)
C34 U1 C22 C23 -134.8(7)
C14 U1 C22 C23 55.2(10)
C35 U1 C22 C23 -108.9(7)
C33 U1 C22 C23 -128.3(7)
C31 U1 C22 C23 -86.6(7)
C32 U1 C22 C23 -97.2(7)
C25 U1 C22 C23 77.5(7)
C12 U1 C22 C23 110.4(7)
C21 C22 C23 C24 2.6(11)
U1 C22 C23 C24 -69.2(6)
C21 C22 C23 U1 71.7(7)
C13 U1 C23 C24 -4.5(7)
C34 U1 C23 C24 165.7(6)
C14 U1 C23 C24 -33.7(7)
C35 U1 C23 C24 -159.4(6)
C22 U1 C23 C24 111.6(10)
C33 U1 C23 C24 160.4(6)
C31 U1 C23 C24 -151.5(6)
C32 U1 C23 C24 -174.0(7)
C25 U1 C23 C24 37.2(6)
C12 U1 C23 C24 23.8(7)
C24 U1 C23 C22 -111.6(10)
C13 U1 C23 C22 -116.0(7)
C34 U1 C23 C22 54.1(8)
C14 U1 C23 C22 -145.3(6)
C35 U1 C23 C22 89.0(7)
C33 U1 C23 C22 48.8(7)
C31 U1 C23 C22 97.0(7)
C32 U1 C23 C22 74.4(7)
C25 U1 C23 C22 -74.4(7)
C12 U1 C23 C22 -87.8(7)
C22 C23 C24 C25 -1.5(11)
U1 C23 C24 C25 -71.9(7)
C22 C23 C24 U1 70.4(7)
C23 U1 C24 C25 111.6(9)
C13 U1 C24 C25 -72.7(6)
C34 U1 C24 C25 87.0(9)
C14 U1 C24 C25 -96.5(6)
C35 U1 C24 C25 147.8(7)
C22 U1 C24 C25 73.6(7)
C33 U1 C24 C25 88.6(7)
C31 U1 C24 C25 145.5(6)
C32 U1 C24 C25 117.7(6)
C12 U1 C24 C25 -48.7(7)
C13 U1 C24 C23 175.7(7)
C34 U1 C24 C23 -24.7(10)
C14 U1 C24 C23 151.8(6)
C35 U1 C24 C23 36.2(9)
C22 U1 C24 C23 -38.1(6)
C33 U1 C24 C23 -23.0(7)
C31 U1 C24 C23 33.8(7)
C32 U1 C24 C23 6.1(7)
C25 U1 C24 C23 -111.6(9)
C12 U1 C24 C23 -160.3(6)
C23 C24 C25 C21 -0.1(11)
U1 C24 C25 C21 -70.2(7)
C23 C24 C25 U1 70.1(7)
C22 C21 C25 C24 1.7(12)
C26 C21 C25 C24 -178.2(9)
U1 C21 C25 C24 66.8(7)
C22 C21 C25 U1 -65.1(7)
C26 C21 C25 U1 115.0(10)
C23 U1 C25 C24 -38.8(6)
C13 U1 C25 C24 100.0(7)
C34 U1 C25 C24 -131.0(7)
C14 U1 C25 C24 87.2(7)
C35 U1 C25 C24 -101.0(14)
C22 U1 C25 C24 -79.8(7)
C33 U1 C25 C24 -107.4(7)
C31 U1 C25 C24 -53.1(8)
C32 U1 C25 C24 -74.0(7)
C12 U1 C25 C24 129.8(7)
C24 U1 C25 C21 116.2(10)
C23 U1 C25 C21 77.4(7)
C13 U1 C25 C21 -143.8(8)
C34 U1 C25 C21 -14.8(10)
C14 U1 C25 C21 -156.6(7)
C35 U1 C25 C21 15.2(18)
C22 U1 C25 C21 36.5(7)
C33 U1 C25 C21 8.8(8)
C31 U1 C25 C21 63.1(9)
C32 U1 C25 C21 42.2(8)
C12 U1 C25 C21 -114.0(7)
C22 C21 C26 C214 -150.1(11)
C25 C21 C26 C214 29.8(15)
U1 C21 C26 C214 121.4(9)
C22 C21 C26 C213 94.2(12)
C25 C21 C26 C213 -85.9(14)
U1 C21 C26 C213 5.7(12)
C22 C21 C26 C27 -28.3(14)
C25 C21 C26 C27 151.6(10)
U1 C21 C26 C27 -116.8(8)
C21 C26 C27 C28 110.4(13)
C214 C26 C27 C28 -126.5(13)
C213 C26 C27 C28 -12.6(16)
C21 C26 C27 C212 -68.6(13)
C214 C26 C27 C212 54.5(15)
C213 C26 C27 C212 168.4(11)
C212 C27 C28 C29 -0.4(19)
C26 C27 C28 C29 -179.4(12)
C27 C28 C29 C210 3(2)
C24 U1 C31 C32 -67.7(7)
C23 U1 C31 C32 -51.4(6)
C13 U1 C31 C32 -179.4(6)
C34 U1 C31 C32 76.4(7)
C14 U1 C31 C32 -178.5(6)
C35 U1 C31 C32 114.8(9)
C22 U1 C31 C32 -21.2(7)
C33 U1 C31 C32 37.7(6)
C25 U1 C31 C32 -40.7(8)
C12 U1 C31 C32 134.8(6)
C24 U1 C31 C35 177.5(6)
C23 U1 C31 C35 -166.1(6)
C13 U1 C31 C35 65.8(8)
C34 U1 C31 C35 -38.4(6)
C14 U1 C31 C35 66.8(7)
C22 U1 C31 C35 -136.0(7)
C33 U1 C31 C35 -77.0(7)
C32 U1 C31 C35 -114.8(9)
C25 U1 C31 C35 -155.4(7)
C12 U1 C31 C35 20.0(8)
C24 U1 C31 C36 53.5(8)
C23 U1 C31 C36 69.9(7)
C13 U1 C31 C36 -58.2(9)
C34 U1 C31 C36 -162.4(9)
C14 U1 C31 C36 -57.3(8)
C35 U1 C31 C36 -124.0(10)
C22 U1 C31 C36 100.0(7)
C33 U1 C31 C36 158.9(9)
C32 U1 C31 C36 121.2(10)
C25 U1 C31 C36 80.5(8)
C12 U1 C31 C36 -104.0(8)
C35 C31 C32 C33 -0.1(12)
C36 C31 C32 C33 176.5(9)
U1 C31 C32 C33 -68.6(7)
C35 C31 C32 U1 68.4(7)
C36 C31 C32 U1 -115.0(9)
C24 U1 C32 C31 124.0(6)
C23 U1 C32 C31 127.2(6)
C13 U1 C32 C31 2(2)
C34 U1 C32 C31 -76.6(7)
C14 U1 C32 C31 2.2(9)
C35 U1 C32 C31 -36.2(6)
C22 U1 C32 C31 157.8(7)
C33 U1 C32 C31 -113.3(9)
C25 U1 C32 C31 153.3(6)
C12 U1 C32 C31 -87.0(9)
C24 U1 C32 C33 -122.7(6)
C23 U1 C32 C33 -119.6(7)
C13 U1 C32 C33 115.1(17)
C34 U1 C32 C33 36.7(6)
C14 U1 C32 C33 115.4(7)
C35 U1 C32 C33 77.0(7)
C22 U1 C32 C33 -89.0(7)
C31 U1 C32 C33 113.3(9)
C25 U1 C32 C33 -93.4(7)
C12 U1 C32 C33 26.3(10)
C31 C32 C33 C34 0.1(13)
U1 C32 C33 C34 -68.9(8)
C31 C32 C33 U1 69.0(7)
C24 U1 C33 C34 -178.2(7)
C23 U1 C33 C34 170.4(7)
C13 U1 C33 C34 -42.8(11)
C14 U1 C33 C34 10.2(10)
C35 U1 C33 C34 36.8(7)
C22 U1 C33 C34 -166.4(8)
C31 U1 C33 C34 75.9(8)
C32 U1 C33 C34 112.2(10)
C25 U1 C33 C34 -145.5(7)
C12 U1 C33 C34 -53.6(8)
C24 U1 C33 C32 69.6(7)
C23 U1 C33 C32 58.2(7)
C13 U1 C33 C32 -155.0(7)
C34 U1 C33 C32 -112.2(10)
C14 U1 C33 C32 -102.0(8)
C35 U1 C33 C32 -75.4(7)
C22 U1 C33 C32 81.4(7)
C31 U1 C33 C32 -36.3(6)
C25 U1 C33 C32 102.3(7)
C12 U1 C33 C32 -165.8(6)
C32 C33 C34 C35 -0.1(14)
U1 C33 C34 C35 -69.4(9)
C32 C33 C34 U1 69.4(8)
C24 U1 C34 C33 3.0(11)
C23 U1 C34 C33 -11.2(9)
C13 U1 C34 C33 156.9(7)
C14 U1 C34 C33 -173.2(7)
C35 U1 C34 C33 -115.0(11)
C22 U1 C34 C33 13.3(8)
C31 U1 C34 C33 -77.6(8)
C32 U1 C34 C33 -38.4(7)
C25 U1 C34 C33 49.1(10)
C12 U1 C34 C33 136.7(7)
C24 U1 C34 C35 118.0(8)
C23 U1 C34 C35 103.8(7)
C13 U1 C34 C35 -88.1(8)
C14 U1 C34 C35 -58.2(8)
C22 U1 C34 C35 128.3(7)
C33 U1 C34 C35 115.0(11)
C31 U1 C34 C35 37.4(6)
C32 U1 C34 C35 76.6(7)
C25 U1 C34 C35 164.1(7)
C12 U1 C34 C35 -108.3(7)
C32 C31 C35 C34 0.1(12)
C36 C31 C35 C34 -176.4(10)
U1 C31 C35 C34 68.9(8)
C32 C31 C35 U1 -68.8(7)
C36 C31 C35 U1 114.7(10)
C33 C34 C35 C31 0.0(14)
U1 C34 C35 C31 -70.0(8)
C33 C34 C35 U1 69.9(9)
C24 U1 C35 C31 -4.2(10)
C23 U1 C35 C31 16.6(8)
C13 U1 C35 C31 -135.2(6)
C34 U1 C35 C31 111.6(10)
C14 U1 C35 C31 -119.6(6)
C22 U1 C35 C31 51.1(7)
C33 U1 C35 C31 76.3(7)
C32 U1 C35 C31 36.0(6)
C25 U1 C35 C31 68.6(16)
C12 U1 C35 C31 -166.3(6)
C24 U1 C35 C34 -115.9(8)
C23 U1 C35 C34 -95.0(8)
C13 U1 C35 C34 113.2(7)
C14 U1 C35 C34 128.8(7)
C22 U1 C35 C34 -60.6(8)
C33 U1 C35 C34 -35.3(7)
C31 U1 C35 C34 -111.6(10)
C32 U1 C35 C34 -75.6(7)
C25 U1 C35 C34 -43.0(17)
C12 U1 C35 C34 82.1(7)
C32 C31 C36 C314 -166.9(9)
C35 C31 C36 C314 9.2(15)
U1 C31 C36 C314 101.5(9)
C32 C31 C36 C313 -47.7(13)
C35 C31 C36 C313 128.3(11)
U1 C31 C36 C313 -139.4(8)
C32 C31 C36 C37 71.5(12)
C35 C31 C36 C37 -112.4(11)
U1 C31 C36 C37 -20.1(10)
C31 C36 C37 C38 -107.1(12)
C314 C36 C37 C38 131.1(11)
C313 C36 C37 C38 13.4(14)
C31 C36 C37 C312 72.1(11)
C314 C36 C37 C312 -49.6(13)
C313 C36 C37 C312 -167.3(10)
C312 C37 C38 C39 1.2(16)
C36 C37 C38 C39 -179.5(10)
C37 C38 C39 C310 -0.2(18)
C18 C19 C110 C111 2(2)
C19 C110 C111 C112 0(2)
C110 C111 C112 C17 -2.2(19)
C18 C17 C112 C111 3.1(17)
C16 C17 C112 C111 -179.4(10)
C28 C29 C210 C211 -3(2)
C29 C210 C211 C212 1(2)
C210 C211 C212 C27 1(2)
C28 C27 C212 C211 -1.6(18)
C26 C27 C212 C211 177.4(11)
C38 C39 C310 C311 -1.1(17)
C39 C310 C311 C312 1.4(17)
C310 C311 C312 C37 -0.4(17)
C38 C37 C312 C311 -0.9(16)
C36 C37 C312 C311 179.8(10)

loop_
_platon_squeeze_void_nr
_platon_squeeze_void_average_x
_platon_squeeze_void_average_y
_platon_squeeze_void_average_z
_platon_squeeze_void_volume
_platon_squeeze_void_count_electrons
_platon_squeeze_void_content
1 0.500 0.664 0.250 165 57 ' '
2 1.000 0.164 0.250 165 57 ' '
3 0.500 0.336 0.750 165 57 ' '
4 1.000 0.836 0.750 165 57 ' '
